data_2210938
loop_
_publ_author_name
'Swesi, Abdurazag T.'
'Farina, Yang'
'Ng, Seik Weng'

_publ_section_title
;[2,6-Diacetylpyridine
 bis(4-ethylthiosemicarbazonato)-\k^5^<i>N</i>,<i>N</i>',<i>N</i>'',<i>S</i>',<i>S</i>'']dimethyltin(IV)
 dichloride
;
_journal_coeditor_code CI2193
_journal_issue 11
_journal_name_full 'Acta Crystallographica Section E'
_journal_page_first m3022
_journal_page_last m3023
_journal_paper_doi 10.1107/S1600536806042619
_journal_volume 62
_journal_year 2006
_chemical_formula_iupac '[Sn (C H3)2 (C15 H21 N7 S2)] Cl2'
_chemical_formula_moiety 'C17 H27 N7 S2 Sn 2+ , 2Cl -'
_chemical_formula_sum 'C17 H27 Cl2 N7 S2 Sn'
_chemical_formula_weight 583.17
_chemical_name_systematic
;[2,6-Diacetylpyridine
bis(4-ethylthiosemicarbazonato)-\k^5^N,N',N'',S',S'']dimethyltin(IV)
 dichloride
;
_space_group_IT_number 2
_symmetry_cell_setting triclinic
_symmetry_space_group_name_Hall '-P 1'
_symmetry_space_group_name_H-M 'P -1'
_atom_sites_solution_hydrogens geom
_atom_sites_solution_primary direct
_atom_sites_solution_secondary difmap
_audit_creation_method SHELXL97
_cell_angle_alpha 79.7360(10)
_cell_angle_beta 87.3000(10)
_cell_angle_gamma 72.1000(10)
_cell_formula_units_Z 2
_cell_length_a 8.5330(10)
_cell_length_b 10.0310(10)
_cell_length_c 15.451(2)
_cell_measurement_reflns_used 941
_cell_measurement_temperature 293(2)
_cell_measurement_theta_max 28.0
_cell_measurement_theta_min 3.2
_cell_volume 1238.3(2)
_computing_cell_refinement 'SAINT (Bruker, 2003)'
_computing_data_collection 'SMART (Bruker, 2003)'
_computing_data_reduction SAINT
_computing_molecular_graphics 'X-SEED (Barbour, 2001)'
_computing_publication_material SHELXL97
_computing_structure_refinement 'SHELXL97 (Sheldrick, 1997)'
_computing_structure_solution 'SHELXS97 (Sheldrick, 1997)'
_diffrn_ambient_temperature 295(2)
_diffrn_measured_fraction_theta_full 0.96
_diffrn_measured_fraction_theta_max 0.96
_diffrn_measurement_device_type 'Bruker APEX area-detector'
_diffrn_measurement_method '\w and \f'
_diffrn_radiation_monochromator graphite
_diffrn_radiation_source 'fine-focus sealed tube'
_diffrn_radiation_type MoK\a
_diffrn_radiation_wavelength 0.71073
_diffrn_reflns_av_R_equivalents 0.018
_diffrn_reflns_av_sigmaI/netI 0.019
_diffrn_reflns_limit_h_max 11
_diffrn_reflns_limit_h_min -11
_diffrn_reflns_limit_k_max 12
_diffrn_reflns_limit_k_min -12
_diffrn_reflns_limit_l_max 20
_diffrn_reflns_limit_l_min -19
_diffrn_reflns_number 13463
_diffrn_reflns_theta_full 27.5
_diffrn_reflns_theta_max 27.5
_diffrn_reflns_theta_min 2.2
_diffrn_standards_number 0
_exptl_absorpt_coefficient_mu 1.434
_exptl_absorpt_correction_T_max 0.732
_exptl_absorpt_correction_T_min 0.586
_exptl_absorpt_correction_type multi-scan
_exptl_absorpt_process_details '(SADABS; Sheldrick, 1996)'
_exptl_crystal_colour Yellow
_exptl_crystal_density_diffrn 1.564
_exptl_crystal_density_method 'not measured'
_exptl_crystal_description Block
_exptl_crystal_F_000 588
_exptl_crystal_size_max 0.45
_exptl_crystal_size_mid 0.41
_exptl_crystal_size_min 0.25
_refine_diff_density_max 0.90
_refine_diff_density_min -1.13
_refine_ls_extinction_method none
_refine_ls_goodness_of_fit_ref 1.08
_refine_ls_hydrogen_treatment constr
_refine_ls_matrix_type full
_refine_ls_number_parameters 268
_refine_ls_number_reflns 5443
_refine_ls_number_restraints 0
_refine_ls_restrained_S_all 1.08
_refine_ls_R_factor_all 0.034
_refine_ls_R_factor_gt 0.033
_refine_ls_shift/su_max 0.001
_refine_ls_shift/su_mean 0.000
_refine_ls_structure_factor_coef Fsqd
_refine_ls_weighting_details 'calc w = 1/[\s^2^(Fo^2^)+(0.0661P)^2^+0.8148P] where P=(Fo^2^+2Fc^2^)/3'
_refine_ls_weighting_scheme calc
_refine_ls_wR_factor_gt 0.098
_refine_ls_wR_factor_ref 0.100
_reflns_number_gt 5145
_reflns_number_total 5443
_reflns_threshold_expression I>2\s(I)
_cod_data_source_file ci2193.cif
_cod_data_source_block I
_cod_depositor_comments
;
The following automatic conversions were performed:
'_symmetry_cell_setting' value 'Triclinic' changed to 'triclinic'
according to '/home/saulius/struct/CIF-dictionaries/cif_core.dic'
dictionary named 'cif_core.dic' version 2.4.1 from 2010-06-29.

Automatic conversion script
Id: cif_fix_enum 1527 2010-12-29 10:47:43Z saulius 

The following automatic conversions were performed:

'_symmetry_cell_setting' value 'Triclinic' changed to 'triclinic'
according to /home/saulius/struct/CIF-dictionaries/cif_core.dic
dictionary named 'cif_core.dic' version 2.4.1 from 2010-06-29.

Automatic conversion script
Id: cif_fix_values 1715 2011-07-08 13:25:40Z adriana 
;
_cod_original_cell_volume 1238.4(2)
_cod_database_code 2210938
_cod_database_fobs_code 2210938

loop_
_symmetry_equiv_pos_as_xyz
'x, y, z'
'-x, -y, -z'

loop_
_atom_site_type_symbol
_atom_site_label
_atom_site_fract_x
_atom_site_fract_y
_atom_site_fract_z
_atom_site_U_iso_or_equiv
_atom_site_adp_type
_atom_site_calc_flag
_atom_site_refinement_flags
_atom_site_occupancy
Sn Sn1 0.79770(2) 0.599310(17) 0.712883(11) 0.03523(8) Uani d . 1
Cl Cl1 0.71367(12) -0.03272(8) 0.89050(6) 0.0560(2) Uani d . 1
Cl Cl2 0.6095(5) 0.1469(5) 1.0467(3) 0.2397(19) Uani d . 1
S S1 0.64997(12) 0.80390(9) 0.58716(7) 0.0634(3) Uani d . 1
S S2 0.56393(12) 0.47327(9) 0.67315(6) 0.0561(2) Uani d . 1
N N1 0.7256(4) 1.0422(3) 0.5399(2) 0.0558(7) Uani d . 1
H H1N 0.6482 1.0594 0.5020 0.067 Uiso calc R 1
N N2 0.8855(3) 0.8985(3) 0.65061(18) 0.0452(6) Uani d . 1
N N3 0.9294(3) 0.7712(2) 0.70776(16) 0.0387(5) Uani d . 1
N N4 1.0150(3) 0.5251(3) 0.81960(15) 0.0387(5) Uani d . 1
N N5 0.8406(3) 0.3512(3) 0.80875(16) 0.0413(5) Uani d . 1
N N6 0.7430(3) 0.2685(3) 0.80014(18) 0.0483(6) Uani d . 1
N N7 0.5367(4) 0.2216(3) 0.7396(2) 0.0541(7) Uani d . 1
H H7N 0.5710 0.1409 0.7741 0.065 Uiso calc R 1
C C1 0.7348(6) 1.2778(4) 0.4719(3) 0.0716(11) Uani d . 1
H H1A 0.7960 1.3441 0.4705 0.107 Uiso calc R 1
H H1B 0.6222 1.3219 0.4863 0.107 Uiso calc R 1
H H1C 0.7394 1.2499 0.4154 0.107 Uiso calc R 1
C C2 0.8084(5) 1.1484(3) 0.5406(3) 0.0557(8) Uani d . 1
H H2A 0.9246 1.1085 0.5289 0.067 Uiso calc R 1
H H2B 0.7983 1.1757 0.5982 0.067 Uiso calc R 1
C C3 0.7647(4) 0.9178(3) 0.5962(2) 0.0454(6) Uani d . 1
C C4 1.0468(4) 0.7542(3) 0.7625(2) 0.0421(6) Uani d . 1
C C5 1.1269(5) 0.8655(4) 0.7652(3) 0.0610(9) Uani d . 1
H H5A 1.0466 0.9577 0.7524 0.092 Uiso calc R 1
H H5B 1.2127 0.8582 0.7222 0.092 Uiso calc R 1
H H5C 1.1730 0.8526 0.8226 0.092 Uiso calc R 1
C C6 1.0990(4) 0.6174(3) 0.82387(19) 0.0413(6) Uani d . 1
C C7 1.2291(5) 0.5848(4) 0.8826(2) 0.0579(9) Uani d . 1
H H7 1.2838 0.6508 0.8863 0.070 Uiso calc R 1
C C8 1.2754(5) 0.4526(5) 0.9353(3) 0.0705(12) Uani d . 1
H H8 1.3654 0.4269 0.9731 0.085 Uiso calc R 1
C C9 1.1879(5) 0.3582(4) 0.9319(2) 0.0618(10) Uani d . 1
H H9 1.2170 0.2694 0.9679 0.074 Uiso calc R 1
C C10 1.0561(4) 0.3981(3) 0.87385(19) 0.0432(6) Uani d . 1
C C11 0.9548(4) 0.3039(3) 0.8680(2) 0.0440(6) Uani d . 1
C C12 0.9868(5) 0.1650(4) 0.9302(3) 0.0671(11) Uani d . 1
H H12A 0.8865 0.1597 0.9594 0.101 Uiso calc R 1
H H12B 1.0679 0.1584 0.9731 0.101 Uiso calc R 1
H H12C 1.0266 0.0880 0.8979 0.101 Uiso calc R 1
C C13 0.6169(4) 0.3149(3) 0.7405(2) 0.0423(6) Uani d . 1
C C14 0.3944(5) 0.2467(4) 0.6841(3) 0.0696(11) Uani d . 1
H H14A 0.4257 0.2608 0.6228 0.083 Uiso calc R 1
H H14B 0.3100 0.3324 0.6946 0.083 Uiso calc R 1
C C15 0.3271(6) 0.1237(5) 0.7028(4) 0.0856(15) Uani d . 1
H H15A 0.4120 0.0384 0.6948 0.128 Uiso calc R 1
H H15B 0.2370 0.1398 0.6634 0.128 Uiso calc R 1
H H15C 0.2890 0.1140 0.7624 0.128 Uiso calc R 1
C C17 0.6367(5) 0.6716(4) 0.8150(3) 0.0579(8) Uani d . 1
H H16A 0.6867 0.7195 0.8488 0.087 Uiso calc R 1
H H16B 0.6156 0.5918 0.8525 0.087 Uiso calc R 1
H H16C 0.5348 0.7362 0.7899 0.087 Uiso calc R 1
C C18 0.9632(5) 0.4826(4) 0.6267(2) 0.0571(8) Uani d . 1
H H18A 1.0599 0.5131 0.6197 0.086 Uiso calc R 1
H H18B 0.9109 0.4988 0.5705 0.086 Uiso calc R 1
H H18C 0.9937 0.3830 0.6510 0.086 Uiso calc R 1

loop_
_atom_site_aniso_label
_atom_site_aniso_U_11
_atom_site_aniso_U_22
_atom_site_aniso_U_33
_atom_site_aniso_U_12
_atom_site_aniso_U_13
_atom_site_aniso_U_23
Sn1 0.03691(12) 0.03071(12) 0.03857(12) -0.01388(8) -0.00577(7) 0.00074(7)
Cl1 0.0761(5) 0.0416(4) 0.0543(4) -0.0290(4) -0.0122(4) 0.0045(3)
Cl2 0.205(3) 0.308(5) 0.261(4) -0.114(3) 0.033(3) -0.135(4)
S1 0.0701(5) 0.0424(4) 0.0787(6) -0.0304(4) -0.0414(5) 0.0217(4)
S2 0.0623(5) 0.0368(4) 0.0704(5) -0.0253(3) -0.0331(4) 0.0147(3)
N1 0.0622(17) 0.0391(13) 0.0641(17) -0.0231(12) -0.0228(13) 0.0160(12)
N2 0.0518(14) 0.0345(12) 0.0505(14) -0.0215(10) -0.0126(11) 0.0076(10)
N3 0.0416(12) 0.0337(11) 0.0416(12) -0.0181(9) -0.0077(9) 0.0050(9)
N4 0.0406(12) 0.0382(12) 0.0385(11) -0.0183(9) -0.0091(9) 0.0042(9)
N5 0.0474(13) 0.0340(11) 0.0447(13) -0.0204(10) -0.0131(10) 0.0056(9)
N6 0.0541(15) 0.0373(13) 0.0561(16) -0.0253(11) -0.0194(12) 0.0104(11)
N7 0.0544(15) 0.0383(13) 0.0722(18) -0.0252(12) -0.0227(13) 0.0100(12)
C1 0.093(3) 0.051(2) 0.072(2) -0.037(2) -0.015(2) 0.0168(18)
C2 0.063(2) 0.0399(16) 0.065(2) -0.0241(14) -0.0110(16) 0.0065(14)
C3 0.0477(15) 0.0347(14) 0.0525(16) -0.0170(12) -0.0112(13) 0.0072(12)
C4 0.0450(15) 0.0393(14) 0.0455(15) -0.0226(12) -0.0079(12) 0.0032(11)
C5 0.067(2) 0.0533(19) 0.073(2) -0.0400(17) -0.0215(18) 0.0068(16)
C6 0.0443(14) 0.0437(15) 0.0396(13) -0.0232(12) -0.0075(11) 0.0031(11)
C7 0.062(2) 0.064(2) 0.0552(18) -0.0396(17) -0.0223(15) 0.0119(16)
C8 0.073(2) 0.075(3) 0.067(2) -0.041(2) -0.0408(19) 0.0243(19)
C9 0.067(2) 0.058(2) 0.060(2) -0.0325(17) -0.0310(17) 0.0221(16)
C10 0.0463(15) 0.0423(15) 0.0421(14) -0.0214(12) -0.0128(12) 0.0078(11)
C11 0.0499(16) 0.0373(14) 0.0444(15) -0.0194(12) -0.0133(12) 0.0082(11)
C12 0.083(3) 0.0475(18) 0.071(2) -0.0349(18) -0.039(2) 0.0261(17)
C13 0.0440(14) 0.0336(13) 0.0512(16) -0.0178(11) -0.0109(12) 0.0014(11)
C14 0.061(2) 0.055(2) 0.097(3) -0.0319(17) -0.036(2) 0.0093(19)
C15 0.071(3) 0.062(2) 0.135(4) -0.041(2) -0.026(3) -0.003(3)
C17 0.0559(19) 0.058(2) 0.067(2) -0.0243(16) 0.0121(16) -0.0187(17)
C18 0.061(2) 0.057(2) 0.0528(18) -0.0167(16) 0.0051(15) -0.0120(15)

loop_
_atom_type_symbol
_atom_type_description
_atom_type_scat_dispersion_real
_atom_type_scat_dispersion_imag
_atom_type_scat_source
C C 0.0033 0.0016 'International Tables Vol C Tables 4.2.6.8 and 6.1.1.4'
H H 0.0000 0.0000 'International Tables Vol C Tables 4.2.6.8 and 6.1.1.4'
N N 0.0061 0.0033 'International Tables Vol C Tables 4.2.6.8 and 6.1.1.4'
S S 0.1246 0.1234 'International Tables Vol C Tables 4.2.6.8 and 6.1.1.4'
Cl Cl 0.1484 0.1585 'International Tables Vol C Tables 4.2.6.8 and 6.1.1.4'
Sn Sn -0.6537 1.4246 'International Tables Vol C Tables 4.2.6.8 and 6.1.1.4'

loop_
_geom_angle_atom_site_label_1
_geom_angle_atom_site_label_2
_geom_angle_atom_site_label_3
_geom_angle
_geom_angle_publ_flag
C17 Sn1 C18 167.5(2) yes
C17 Sn1 N3 93.90(10) yes
C17 Sn1 N4 86.90(10) yes
C17 Sn1 N5 83.90(10) yes
C17 Sn1 S1 96.60(10) yes
C17 Sn1 S2 86.10(10) yes
C18 Sn1 N3 95.30(10) yes
C18 Sn1 N4 88.50(10) yes
C18 Sn1 N5 83.70(10) yes
C18 Sn1 S1 94.00(10) yes
C18 Sn1 S2 88.50(10) yes
N3 Sn1 N4 68.90(10) yes
N3 Sn1 N5 133.00(10) yes
N3 Sn1 S1 74.70(10) yes
N3 Sn1 S2 158.50(10) yes
N4 Sn1 N5 64.10(10) yes
N4 Sn1 S1 143.70(10) yes
N4 Sn1 S2 132.40(10) yes
N5 Sn1 S1 152.20(10) yes
N5 Sn1 S2 68.40(10) yes
S1 Sn1 S2 83.90(10) yes
C3 S1 Sn1 97.22(10) ?
C13 S2 Sn1 103.40(10) ?
C3 N1 C2 122.7(3) ?
C3 N1 H1N 118.6 ?
C2 N1 H1N 118.6 ?
C3 N2 N3 115.9(2) ?
C4 N3 N2 115.5(2) ?
C4 N3 Sn1 120.92(18) ?
N2 N3 Sn1 123.52(17) ?
C6 N4 C10 119.7(2) ?
C6 N4 Sn1 116.54(18) ?
C10 N4 Sn1 123.73(18) ?
C11 N5 N6 118.2(2) ?
C11 N5 Sn1 119.62(19) ?
N6 N5 Sn1 122.15(17) ?
C13 N6 N5 120.9(2) ?
C13 N7 C14 124.1(3) ?
C13 N7 H7N 118.0 ?
C14 N7 H7N 118.0 ?
C2 C1 H1A 109.5 ?
C2 C1 H1B 109.5 ?
H1A C1 H1B 109.5 ?
C2 C1 H1C 109.5 ?
H1A C1 H1C 109.5 ?
H1B C1 H1C 109.5 ?
N1 C2 C1 110.6(3) ?
N1 C2 H2A 109.5 ?
C1 C2 H2A 109.5 ?
N1 C2 H2B 109.5 ?
C1 C2 H2B 109.5 ?
H2A C2 H2B 108.1 ?
N2 C3 N1 114.9(3) ?
N2 C3 S1 128.6(2) ?
N1 C3 S1 116.5(2) ?
N3 C4 C5 122.6(3) ?
N3 C4 C6 116.9(2) ?
C5 C4 C6 120.5(3) ?
C4 C5 H5A 109.5 ?
C4 C5 H5B 109.5 ?
H5A C5 H5B 109.5 ?
C4 C5 H5C 109.5 ?
H5A C5 H5C 109.5 ?
H5B C5 H5C 109.5 ?
N4 C6 C7 121.5(3) ?
N4 C6 C4 116.6(2) ?
C7 C6 C4 121.8(3) ?
C8 C7 C6 118.6(3) ?
C8 C7 H7 120.7 ?
C6 C7 H7 120.7 ?
C9 C8 C7 119.9(3) ?
C9 C8 H8 120.0 ?
C7 C8 H8 120.0 ?
C8 C9 C10 118.9(3) ?
C8 C9 H9 120.6 ?
C10 C9 H9 120.6 ?
N4 C10 C9 121.2(3) ?
N4 C10 C11 116.9(2) ?
C9 C10 C11 121.8(3) ?
N5 C11 C10 115.6(2) ?
N5 C11 C12 124.6(3) ?
C10 C11 C12 119.9(3) ?
C11 C12 H12A 109.5 ?
C11 C12 H12B 109.5 ?
H12A C12 H12B 109.5 ?
C11 C12 H12C 109.5 ?
H12A C12 H12C 109.5 ?
H12B C12 H12C 109.5 ?
N7 C13 N6 113.2(3) ?
N7 C13 S2 121.6(2) ?
N6 C13 S2 125.2(2) ?
N7 C14 C15 110.6(3) ?
N7 C14 H14A 109.5 ?
C15 C14 H14A 109.5 ?
N7 C14 H14B 109.5 ?
C15 C14 H14B 109.5 ?
H14A C14 H14B 108.1 ?
C14 C15 H15A 109.5 ?
C14 C15 H15B 109.5 ?
H15A C15 H15B 109.5 ?
C14 C15 H15C 109.5 ?
H15A C15 H15C 109.5 ?
H15B C15 H15C 109.5 ?
Sn1 C17 H16A 109.5 ?
Sn1 C17 H16B 109.5 ?
H16A C17 H16B 109.5 ?
Sn1 C17 H16C 109.5 ?
H16A C17 H16C 109.5 ?
H16B C17 H16C 109.5 ?
Sn1 C18 H18A 109.5 ?
Sn1 C18 H18B 109.5 ?
H18A C18 H18B 109.5 ?
Sn1 C18 H18C 109.5 ?
H18A C18 H18C 109.5 ?
H18B C18 H18C 109.5 ?

loop_
_geom_bond_atom_site_label_1
_geom_bond_atom_site_label_2
_geom_bond_distance
_geom_bond_publ_flag
Sn1 C17 2.120(3) yes
Sn1 C18 2.121(3) yes
Sn1 N3 2.319(2) yes
Sn1 N4 2.390(2) yes
Sn1 N5 2.588(2) yes
Sn1 S1 2.6070(10) yes
Sn1 S2 2.8100(10) yes
S1 C3 1.744(3) ?
S2 C13 1.681(3) ?
N1 C3 1.345(4) ?
N1 C2 1.450(4) ?
N1 H1N 0.86 ?
N2 C3 1.307(4) ?
N2 N3 1.373(3) ?
N3 C4 1.292(4) ?
N4 C6 1.345(4) ?
N4 C10 1.349(4) ?
N5 C11 1.288(4) ?
N5 N6 1.369(3) ?
N6 C13 1.362(4) ?
N7 C13 1.320(4) ?
N7 C14 1.452(4) ?
N7 H7N 0.86 ?
C1 C2 1.509(5) ?
C1 H1A 0.96 ?
C1 H1B 0.96 ?
C1 H1C 0.96 ?
C2 H2A 0.97 ?
C2 H2B 0.97 ?
C4 C5 1.484(4) ?
C4 C6 1.477(4) ?
C5 H5A 0.96 ?
C5 H5B 0.96 ?
C5 H5C 0.96 ?
C6 C7 1.389(4) ?
C7 C8 1.379(5) ?
C7 H7 0.93 ?
C8 C9 1.384(5) ?
C8 H8 0.93 ?
C9 C10 1.385(4) ?
C9 H9 0.93 ?
C10 C11 1.479(4) ?
C11 C12 1.501(4) ?
C12 H12A 0.96 ?
C12 H12B 0.96 ?
C12 H12C 0.96 ?
C14 C15 1.493(5) ?
C14 H14A 0.97 ?
C14 H14B 0.97 ?
C15 H15A 0.96 ?
C15 H15B 0.96 ?
C15 H15C 0.96 ?
C17 H16A 0.96 ?
C17 H16B 0.96 ?
C17 H16C 0.96 ?
C18 H18A 0.96 ?
C18 H18B 0.96 ?
C18 H18C 0.96 ?

loop_
_geom_hbond_atom_site_label_D
_geom_hbond_atom_site_label_H
_geom_hbond_atom_site_label_A
_geom_hbond_distance_DH
_geom_hbond_distance_HA
_geom_hbond_distance_DA
_geom_hbond_angle_DHA
_geom_hbond_publ_flag
N7 H7N Cl1 0.86 2.35 3.173(3) 159 no

loop_
_geom_torsion_atom_site_label_1
_geom_torsion_atom_site_label_2
_geom_torsion_atom_site_label_3
_geom_torsion_atom_site_label_4
_geom_torsion
C18 Sn1 S1 C3 -94.98(16)
C17 Sn1 S1 C3 91.64(16)
N3 Sn1 S1 C3 -0.62(14)
N4 Sn1 S1 C3 -2.05(17)
N5 Sn1 S1 C3 -178.98(17)
S2 Sn1 S1 C3 177.01(13)
C18 Sn1 S2 C13 82.74(16)
C17 Sn1 S2 C13 -86.02(17)
N3 Sn1 S2 C13 -176.8(2)
N4 Sn1 S2 C13 -3.83(15)
N5 Sn1 S2 C13 -1.08(14)
S1 Sn1 S2 C13 176.92(13)
C3 N2 N3 C4 -178.7(3)
C3 N2 N3 Sn1 -1.5(4)
C18 Sn1 N3 C4 -89.0(3)
C17 Sn1 N3 C4 82.5(3)
N4 Sn1 N3 C4 -2.6(2)
N5 Sn1 N3 C4 -2.8(3)
S1 Sn1 N3 C4 178.3(3)
S2 Sn1 N3 C4 171.83(18)
C18 Sn1 N3 N2 93.9(3)
C17 Sn1 N3 N2 -94.5(3)
N4 Sn1 N3 N2 -179.7(3)
N5 Sn1 N3 N2 -179.8(2)
S1 Sn1 N3 N2 1.2(2)
S2 Sn1 N3 N2 -5.2(4)
C18 Sn1 N4 C6 97.3(2)
C17 Sn1 N4 C6 -94.3(2)
N3 Sn1 N4 C6 1.1(2)
N5 Sn1 N4 C6 -179.0(2)
S1 Sn1 N4 C6 2.5(3)
S2 Sn1 N4 C6 -176.20(18)
C18 Sn1 N4 C10 -82.5(3)
C17 Sn1 N4 C10 85.9(3)
N3 Sn1 N4 C10 -178.7(3)
N5 Sn1 N4 C10 1.2(2)
S1 Sn1 N4 C10 -177.2(2)
S2 Sn1 N4 C10 4.1(3)
C18 Sn1 N5 C11 91.8(3)
C17 Sn1 N5 C11 -89.2(3)
N3 Sn1 N5 C11 0.5(3)
N4 Sn1 N5 C11 0.3(2)
S1 Sn1 N5 C11 178.32(19)
S2 Sn1 N5 C11 -177.4(3)
C18 Sn1 N5 N6 -89.8(3)
C17 Sn1 N5 N6 89.3(3)
N3 Sn1 N5 N6 178.9(2)
N4 Sn1 N5 N6 178.8(3)
S1 Sn1 N5 N6 -3.2(3)
S2 Sn1 N5 N6 1.0(2)
C11 N5 N6 C13 177.8(3)
Sn1 N5 N6 C13 -0.6(4)
C3 N1 C2 C1 -178.3(4)
N3 N2 C3 N1 -179.0(3)
N3 N2 C3 S1 0.7(5)
C2 N1 C3 N2 -1.3(5)
C2 N1 C3 S1 179.0(3)
Sn1 S1 C3 N2 0.2(3)
Sn1 S1 C3 N1 179.9(3)
N2 N3 C4 C5 1.3(5)
Sn1 N3 C4 C5 -175.9(3)
N2 N3 C4 C6 -179.0(3)
Sn1 N3 C4 C6 3.7(4)
C10 N4 C6 C7 0.6(5)
Sn1 N4 C6 C7 -179.1(3)
C10 N4 C6 C4 -180.0(3)
Sn1 N4 C6 C4 0.3(4)
N3 C4 C6 N4 -2.6(4)
C5 C4 C6 N4 177.1(3)
N3 C4 C6 C7 176.8(3)
C5 C4 C6 C7 -3.5(5)
N4 C6 C7 C8 2.2(6)
C4 C6 C7 C8 -177.2(4)
C6 C7 C8 C9 -3.0(7)
C7 C8 C9 C10 1.1(7)
C6 N4 C10 C9 -2.6(5)
Sn1 N4 C10 C9 177.2(3)
C6 N4 C10 C11 177.8(3)
Sn1 N4 C10 C11 -2.5(4)
C8 C9 C10 N4 1.7(6)
C8 C9 C10 C11 -178.6(4)
N6 N5 C11 C10 179.9(3)
Sn1 N5 C11 C10 -1.6(4)
N6 N5 C11 C12 -1.3(5)
Sn1 N5 C11 C12 177.2(3)
N4 C10 C11 N5 2.6(5)
C9 C10 C11 N5 -177.0(4)
N4 C10 C11 C12 -176.3(3)
C9 C10 C11 C12 4.1(5)
C14 N7 C13 N6 178.0(4)
C14 N7 C13 S2 -2.2(6)
N5 N6 C13 N7 179.0(3)
N5 N6 C13 S2 -0.8(5)
Sn1 S2 C13 N7 -178.2(3)
Sn1 S2 C13 N6 1.5(3)
C13 N7 C14 C15 -176.6(4)
